data_1508370
loop_
_publ_author_name
'Harrison, William T. A.'

_publ_section_title
;
 Supramolecular Hydrogen-Bond Motifs in Chiral and Racemic Molecular
 Salts: A Comparison of (S)-2-Methyl Piperizinium Hydrogen Phosphite
 Monohydrate, C5H14N2&#x00B7;HPO3&#x00B7;H2O and (R,S)-2-Methyl
 Piperizinium Hydrogen Phosphite 2.23 Hydrate,
 C5H14N2&#x00B7;HPO3&#x00B7;2.23H2O
;
_journal_issue 4
_journal_name_full Crystals
_journal_page_first 236
_journal_page_last 243
_journal_paper_doi 10.3390/cryst1040236
_journal_volume 1
_journal_year 2011
_chemical_formula_moiety 'C5 H14 N2, H O3 P, 2.230(H2 O)'
_chemical_formula_sum 'C5 H19.47 N2 O5.24 P'
_chemical_formula_weight 222.49
_chemical_name_systematic
; 
 ? 
;
_space_group_IT_number 148
_symmetry_cell_setting trigonal
_symmetry_space_group_name_Hall '-R 3'
_symmetry_space_group_name_H-M 'R -3 :H'
_atom_sites_solution_hydrogens mixed
_atom_sites_solution_primary direct
_atom_sites_solution_secondary difmap
_audit_creation_method SHELXL-97
_cell_angle_alpha 90.00
_cell_angle_beta 90.00
_cell_angle_gamma 120.00
_cell_formula_units_Z 18
_cell_length_a 31.075(2)
_cell_length_b 31.075(2)
_cell_length_c 6.1875(4)
_cell_measurement_reflns_used 2123
_cell_measurement_temperature 293(2)
_cell_measurement_theta_max 22.42
_cell_measurement_theta_min 2.27
_cell_volume 5174.5(6)
_computing_cell_refinement 'SAINT (Bruker, 1999)'
_computing_data_collection 'SMART (Bruker, 1999)'
_computing_data_reduction SAINT
_computing_molecular_graphics 'ORTEP-3 (Farrugia, 1997)'
_computing_publication_material SHELXL-97
_computing_structure_refinement 'SHELXL-97 (Sheldrick, 2008)'
_computing_structure_solution 'SHELXS-97 (Sheldrick, 2008)'
_diffrn_ambient_temperature 293(2)
_diffrn_measured_fraction_theta_full 1.000
_diffrn_measured_fraction_theta_max 1.000
_diffrn_measurement_device_type 'Bruker SMART1000 CCD'
_diffrn_measurement_method \w
_diffrn_radiation_monochromator graphite
_diffrn_radiation_source 'fine-focus sealed tube'
_diffrn_radiation_type MoK\a
_diffrn_radiation_wavelength 0.71073
_diffrn_reflns_av_R_equivalents 0.0673
_diffrn_reflns_av_sigmaI/netI 0.0624
_diffrn_reflns_limit_h_max 38
_diffrn_reflns_limit_h_min -37
_diffrn_reflns_limit_k_max 27
_diffrn_reflns_limit_k_min -38
_diffrn_reflns_limit_l_max 7
_diffrn_reflns_limit_l_min -7
_diffrn_reflns_number 11694
_diffrn_reflns_theta_full 26.00
_diffrn_reflns_theta_max 26.00
_diffrn_reflns_theta_min 2.27
_diffrn_standards_decay_% 0
_exptl_absorpt_coefficient_mu 0.240
_exptl_absorpt_correction_type none
_exptl_crystal_colour colourless
_exptl_crystal_density_diffrn 1.285
_exptl_crystal_density_method 'not measured'
_exptl_crystal_description needle
_exptl_crystal_F_000 2167
_exptl_crystal_size_max 0.45
_exptl_crystal_size_mid 0.04
_exptl_crystal_size_min 0.03
_refine_diff_density_max 0.244
_refine_diff_density_min -0.152
_refine_diff_density_rms 0.044
_refine_ls_extinction_method none
_refine_ls_goodness_of_fit_ref 0.928
_refine_ls_hydrogen_treatment constr
_refine_ls_matrix_type full
_refine_ls_number_parameters 120
_refine_ls_number_reflns 2270
_refine_ls_number_restraints 0
_refine_ls_restrained_S_all 0.928
_refine_ls_R_factor_all 0.0835
_refine_ls_R_factor_gt 0.0444
_refine_ls_shift/su_max 0.009
_refine_ls_shift/su_mean 0.000
_refine_ls_structure_factor_coef Fsqd
_refine_ls_weighting_details 'calc w=1/[\s^2^(Fo^2^)+(0.0541P)^2^] where P=(Fo^2^+2Fc^2^)/3'
_refine_ls_weighting_scheme calc
_refine_ls_wR_factor_gt 0.0970
_refine_ls_wR_factor_ref 0.1072
_reflns_number_gt 1419
_reflns_number_total 2270
_reflns_threshold_expression I>2\s(I)
_cod_data_source_file C5H19.47N2O5.24P_crystals-01-00236-s001_R_3_DC114.cif
_cod_data_source_block wh415a_chateigner
_cod_depositor_comments
;
The following automatic conversions were performed:

'_atom_sites_solution_hydrogens' value 'difmap and geom' was changed
to 'mixed'.

Automatic conversion script
Id: cif_fix_values 6452 2018-10-05 10:23:21Z andrius 
;
_cod_original_sg_symbol_H-M 'R -3'
_cod_database_code 1508370

loop_
_symmetry_equiv_pos_as_xyz
'x, y, z'
'-y, x-y, z'
'-x+y, -x, z'
'x+2/3, y+1/3, z+1/3'
'-y+2/3, x-y+1/3, z+1/3'
'-x+y+2/3, -x+1/3, z+1/3'
'x+1/3, y+2/3, z+2/3'
'-y+1/3, x-y+2/3, z+2/3'
'-x+y+1/3, -x+2/3, z+2/3'
'-x, -y, -z'
'y, -x+y, -z'
'x-y, x, -z'
'-x+2/3, -y+1/3, -z+1/3'
'y+2/3, -x+y+1/3, -z+1/3'
'x-y+2/3, x+1/3, -z+1/3'
'-x+1/3, -y+2/3, -z+2/3'
'y+1/3, -x+y+2/3, -z+2/3'
'x-y+1/3, x+2/3, -z+2/3'

loop_
_atom_site_label
_atom_site_type_symbol
_atom_site_fract_x
_atom_site_fract_y
_atom_site_fract_z
_atom_site_U_iso_or_equiv
_atom_site_adp_type
_atom_site_occupancy
_atom_site_symmetry_multiplicity
_atom_site_calc_flag
_atom_site_refinement_flags
C1 C 0.16424(10) 0.13329(10) 1.0671(4) 0.0488(7) Uani 1 1 d .
H1A H 0.1521 0.1460 1.1806 0.059 Uiso 1 1 calc R
H1B H 0.1426 0.0975 1.0599 0.059 Uiso 1 1 calc R
C2 C 0.16336(10) 0.15629(10) 0.8542(4) 0.0472(7) Uani 1 1 d .
H2A H 0.1732 0.1418 0.7393 0.057 Uiso 1 1 calc R
H2B H 0.1299 0.1494 0.8241 0.057 Uiso 1 1 calc R
C3 C 0.24875(9) 0.22250(10) 0.9113(4) 0.0430(7) Uani 1 1 d .
H3A H 0.2700 0.2583 0.9195 0.052 Uiso 1 1 calc R
H3B H 0.2611 0.2104 0.7958 0.052 Uiso 1 1 calc R
C4 C 0.25143(9) 0.19952(9) 1.1228(4) 0.0388(6) Uani 1 1 d .
H4 H 0.2419 0.2143 1.2400 0.047 Uiso 1 1 calc R
C5 C 0.30388(11) 0.20969(12) 1.1653(5) 0.0648(9) Uani 1 1 d .
H5A H 0.3047 0.1948 1.3000 0.097 Uiso 1 1 calc R
H5B H 0.3262 0.2449 1.1722 0.097 Uiso 1 1 calc R
H5C H 0.3139 0.1958 1.0505 0.097 Uiso 1 1 calc R
N1 N 0.19754(7) 0.21057(8) 0.8604(3) 0.0394(5) Uani 1 1 d .
H1C H 0.1972 0.2238 0.7314 0.047 Uiso 1 1 calc R
H1D H 0.1871 0.2242 0.9609 0.047 Uiso 1 1 calc R
N2 N 0.21563(8) 0.14508(7) 1.1178(3) 0.0404(5) Uani 1 1 d .
H2C H 0.2256 0.1309 1.0179 0.048 Uiso 1 1 calc R
H2D H 0.2158 0.1319 1.2472 0.048 Uiso 1 1 calc R
P1 P 0.15266(2) 0.24525(3) 0.38144(10) 0.0360(2) Uani 1 1 d .
H1 H 0.1582 0.2896 0.4167 0.043 Uiso 1 1 calc R
O1 O 0.14844(6) 0.23776(7) 0.1386(2) 0.0463(5) Uani 1 1 d .
O2 O 0.10577(6) 0.20855(7) 0.4993(3) 0.0542(5) Uani 1 1 d .
O3 O 0.19835(6) 0.24666(7) 0.4717(3) 0.0503(5) Uani 1 1 d .
O4 O 0.29532(8) 0.31123(7) 0.3594(3) 0.0701(6) Uani 1 1 d .
H41 H 0.2634 0.2900 0.4100 0.084 Uiso 1 1 d R
H42 H 0.3127 0.3114 0.4799 0.084 Uiso 1 1 d R
O5 O 0.05851(10) 0.10381(10) 0.4680(6) 0.1335(13) Uani 1 1 d .
H51 H 0.0813 0.1396 0.4829 0.160 Uiso 1 1 d R
H52 H 0.0280 0.0981 0.4446 0.160 Uiso 1 1 d R
O6 O 0.06189(10) 0.02022(10) -0.0346(6) 0.239(15) Uiso 0.230(11) 1 d PR
H61 H 0.0748 0.0280 -0.1687 0.287 Uiso 0.230(11) 1 d PR
H62 H 0.0368 0.0268 -0.0347 0.287 Uiso 0.230(11) 1 d PR

loop_
_atom_site_aniso_label
_atom_site_aniso_U_11
_atom_site_aniso_U_22
_atom_site_aniso_U_33
_atom_site_aniso_U_23
_atom_site_aniso_U_13
_atom_site_aniso_U_12
C1 0.0511(17) 0.0393(15) 0.0521(17) 0.0057(13) 0.0044(13) 0.0197(14)
C2 0.0500(17) 0.0513(17) 0.0468(16) -0.0061(13) -0.0081(13) 0.0302(15)
C3 0.0426(16) 0.0460(16) 0.0437(16) 0.0105(12) 0.0070(12) 0.0246(13)
C4 0.0447(15) 0.0426(15) 0.0353(14) -0.0008(11) -0.0013(11) 0.0265(13)
C5 0.057(2) 0.075(2) 0.069(2) 0.0084(17) -0.0036(16) 0.0375(18)
N1 0.0518(14) 0.0491(13) 0.0281(11) 0.0067(9) 0.0036(9) 0.0333(12)
N2 0.0603(15) 0.0439(13) 0.0296(11) 0.0063(9) 0.0063(10) 0.0354(12)
P1 0.0401(4) 0.0459(4) 0.0270(3) -0.0027(3) -0.0019(3) 0.0253(3)
O1 0.0478(11) 0.0748(13) 0.0271(9) -0.0018(9) -0.0016(8) 0.0387(10)
O2 0.0418(11) 0.0716(13) 0.0395(11) -0.0077(9) 0.0066(8) 0.0210(10)
O3 0.0445(11) 0.0735(13) 0.0342(10) 0.0096(9) -0.0029(8) 0.0305(10)
O4 0.0603(14) 0.0619(14) 0.0661(15) 0.0080(11) 0.0009(10) 0.0140(11)
O5 0.0748(18) 0.0726(19) 0.257(4) -0.006(2) -0.012(2) 0.0395(15)

loop_
_atom_type_symbol
_atom_type_description
_atom_type_scat_dispersion_real
_atom_type_scat_dispersion_imag
_atom_type_scat_source
C C 0.0033 0.0016 'International Tables Vol C Tables 4.2.6.8 and 6.1.1.4'
H H 0.0000 0.0000 'International Tables Vol C Tables 4.2.6.8 and 6.1.1.4'
N N 0.0061 0.0033 'International Tables Vol C Tables 4.2.6.8 and 6.1.1.4'
O O 0.0106 0.0060 'International Tables Vol C Tables 4.2.6.8 and 6.1.1.4'
P P 0.1023 0.0942 'International Tables Vol C Tables 4.2.6.8 and 6.1.1.4'

loop_
_geom_angle_atom_site_label_1
_geom_angle_atom_site_label_2
_geom_angle_atom_site_label_3
_geom_angle
_geom_angle_site_symmetry_1
_geom_angle_site_symmetry_3
_geom_angle_publ_flag
N2 C1 C2 109.9(2) . . ?
N2 C1 H1A 109.7 . . ?
C2 C1 H1A 109.7 . . ?
N2 C1 H1B 109.7 . . ?
C2 C1 H1B 109.7 . . ?
H1A C1 H1B 108.2 . . ?
N1 C2 C1 110.2(2) . . ?
N1 C2 H2A 109.6 . . ?
C1 C2 H2A 109.6 . . ?
N1 C2 H2B 109.6 . . ?
C1 C2 H2B 109.6 . . ?
H2A C2 H2B 108.1 . . ?
N1 C3 C4 111.9(2) . . ?
N1 C3 H3A 109.2 . . ?
C4 C3 H3A 109.2 . . ?
N1 C3 H3B 109.2 . . ?
C4 C3 H3B 109.2 . . ?
H3A C3 H3B 107.9 . . ?
N2 C4 C3 109.4(2) . . ?
N2 C4 C5 110.7(2) . . ?
C3 C4 C5 111.0(2) . . ?
N2 C4 H4 108.6 . . ?
C3 C4 H4 108.6 . . ?
C5 C4 H4 108.6 . . ?
C4 C5 H5A 109.5 . . ?
C4 C5 H5B 109.5 . . ?
H5A C5 H5B 109.5 . . ?
C4 C5 H5C 109.5 . . ?
H5A C5 H5C 109.5 . . ?
H5B C5 H5C 109.5 . . ?
C3 N1 C2 111.20(19) . . ?
C3 N1 H1C 109.4 . . ?
C2 N1 H1C 109.4 . . ?
C3 N1 H1D 109.4 . . ?
C2 N1 H1D 109.4 . . ?
H1C N1 H1D 108.0 . . ?
C1 N2 C4 112.68(19) . . ?
C1 N2 H2C 109.1 . . ?
C4 N2 H2C 109.1 . . ?
C1 N2 H2D 109.1 . . ?
C4 N2 H2D 109.1 . . ?
H2C N2 H2D 107.8 . . ?
O3 P1 O2 112.43(10) . . y
O3 P1 O1 112.34(10) . . y
O2 P1 O1 112.62(10) . . y
O3 P1 H1 106.3 . . ?
O2 P1 H1 106.3 . . ?
O1 P1 H1 106.3 . . ?
H41 O4 H42 98.5 . . ?
H51 O5 H52 109.8 . . ?
O6 O6 O6 114.22(18) 11 12 ?
O6 O6 H61 120.5 11 . ?
O6 O6 H61 107.6 12 . ?
O6 O6 H62 90.1 11 . ?
O6 O6 H62 32.8 12 . ?
H61 O6 H62 105.0 . . ?

loop_
_geom_bond_atom_site_label_1
_geom_bond_atom_site_label_2
_geom_bond_distance
_geom_bond_site_symmetry_2
_geom_bond_publ_flag
C1 N2 1.483(3) . ?
C1 C2 1.506(3) . ?
C1 H1A 0.9700 . ?
C1 H1B 0.9700 . ?
C2 N1 1.478(3) . ?
C2 H2A 0.9700 . ?
C2 H2B 0.9700 . ?
C3 N1 1.476(3) . ?
C3 C4 1.513(3) . ?
C3 H3A 0.9700 . ?
C3 H3B 0.9700 . ?
C4 N2 1.489(3) . ?
C4 C5 1.520(4) . ?
C4 H4 0.9800 . ?
C5 H5A 0.9600 . ?
C5 H5B 0.9600 . ?
C5 H5C 0.9600 . ?
N1 H1C 0.9000 . ?
N1 H1D 0.9000 . ?
N2 H2C 0.9000 . ?
N2 H2D 0.9000 . ?
P1 O3 1.5059(18) . y
P1 O2 1.5144(18) . y
P1 O1 1.5161(16) . y
P1 H1 1.3200 . ?
O4 H41 0.9283 . ?
O4 H42 0.9188 . ?
O5 H51 0.9781 . ?
O5 H52 0.8854 . ?
O6 O6 1.752(3) 11 ?
O6 O6 1.752(3) 12 ?
O6 H61 0.9006 . ?
O6 H62 0.8993 . ?

loop_
_geom_hbond_atom_site_label_D
_geom_hbond_atom_site_label_H
_geom_hbond_atom_site_label_A
_geom_hbond_distance_DH
_geom_hbond_distance_HA
_geom_hbond_distance_DA
_geom_hbond_angle_DHA
_geom_hbond_site_symmetry_A
N1 H1C O3 0.90 1.75 2.648(3) 176 .
N1 H1D O1 0.90 1.83 2.701(3) 164 1_556
N2 H2C O1 0.90 1.80 2.680(3) 166 11_556
N2 H2D O2 0.90 1.77 2.665(3) 173 11_557
O4 H41 O3 0.93 1.82 2.746(3) 172 .
O4 H42 O4 0.92 1.81 2.724(2) 171 5
O5 H51 O2 0.98 1.89 2.830(3) 161 .
O5 H52 O5 0.89 2.05 2.829(3) 147 12_556
O6 H61 O5 0.90 2.01 2.912(7) 180 11
O6 H62 O6 0.90 2.04 2.942(5) 180 2

loop_
_geom_torsion_atom_site_label_1
_geom_torsion_atom_site_label_2
_geom_torsion_atom_site_label_3
_geom_torsion_atom_site_label_4
_geom_torsion
N2 C1 C2 N1 -57.3(3)
N1 C3 C4 N2 54.1(3)
N1 C3 C4 C5 176.6(2)
C4 C3 N1 C2 -56.8(3)
C1 C2 N1 C3 57.8(3)
C2 C1 N2 C4 57.0(3)
C3 C4 N2 C1 -54.8(3)
C5 C4 N2 C1 -177.5(2)
